data_2239047
loop_
_publ_author_name
'Chicha, Hakima'
'Rakib, El Mostapha'
'Amiri, Ouafa'
'Saadi, Mohamed'
'El Ammari, Lahcen'

_publ_section_title
;
 <i>N</i>-(3-Chloro-1-methyl-1<i>H</i>-indazol-5-yl)-4-methylbenzenesulfonamide
;
_journal_coeditor_code RZ5102
_journal_issue 2
_journal_name_full 'Acta Crystallographica Section E'
_journal_page_first o181
_journal_paper_doi 10.1107/S1600536814001184
_journal_volume 70
_journal_year 2014
_chemical_formula_iupac 'C15 H14 Cl N3 O2 S'
_chemical_formula_moiety 'C15 H14 Cl N3 O2 S'
_chemical_formula_sum 'C15 H14 Cl N3 O2 S'
_chemical_formula_weight 335.80
_chemical_name_systematic
;
<i>N</i>-(3-Chloro-1-methyl-1<i>H</i>-indazol-5-yl)-4-methylbenzenesulfonamide
;
_space_group_IT_number 14
_symmetry_cell_setting monoclinic
_symmetry_space_group_name_Hall '-P 2yn'
_symmetry_space_group_name_H-M 'P 1 21/n 1'
_atom_sites_solution_hydrogens geom
_atom_sites_solution_primary direct
_atom_sites_solution_secondary difmap
_audit_creation_method SHELXL-97
_cell_angle_alpha 90.00
_cell_angle_beta 97.226(7)
_cell_angle_gamma 90.00
_cell_formula_units_Z 8
_cell_length_a 8.4580(13)
_cell_length_b 34.920(6)
_cell_length_c 10.8333(17)
_cell_measurement_reflns_used 7548
_cell_measurement_temperature 296(2)
_cell_measurement_theta_max 27.88
_cell_measurement_theta_min 1.17
_cell_volume 3174.2(9)
_computing_cell_refinement 'SAINT (Bruker, 2009)'
_computing_data_collection 'APEX2 (Bruker, 2009)'
_computing_data_reduction 'SAINT (Bruker, 2009)'
_computing_molecular_graphics 'ORTEP-3 for Windows (Farrugia, 2012)'
_computing_publication_material 'PLATON (Spek, 2009) and publCIF (Westrip, 2010)'
_computing_structure_refinement 'SHELXL97 (Sheldrick, 2008)'
_computing_structure_solution 'SHELXS97 (Sheldrick, 2008)'
_diffrn_ambient_temperature 296(2)
_diffrn_measured_fraction_theta_full 0.998
_diffrn_measured_fraction_theta_max 0.998
_diffrn_measurement_device_type 'Bruker X8 APEX Diffractometer'
_diffrn_measurement_method '\f and \w scans'
_diffrn_radiation_monochromator graphite
_diffrn_radiation_source 'fine-focus sealed tube'
_diffrn_radiation_type MoK\a
_diffrn_radiation_wavelength 0.71073
_diffrn_reflns_av_R_equivalents 0.0294
_diffrn_reflns_av_sigmaI/netI 0.0295
_diffrn_reflns_limit_h_max 11
_diffrn_reflns_limit_h_min -11
_diffrn_reflns_limit_k_max 45
_diffrn_reflns_limit_k_min -45
_diffrn_reflns_limit_l_max 14
_diffrn_reflns_limit_l_min -14
_diffrn_reflns_number 24523
_diffrn_reflns_theta_full 27.88
_diffrn_reflns_theta_max 27.88
_diffrn_reflns_theta_min 1.17
_exptl_absorpt_coefficient_mu 0.382
_exptl_absorpt_correction_T_max 0.7466
_exptl_absorpt_correction_T_min 0.6934
_exptl_absorpt_correction_type multi-scan
_exptl_absorpt_process_details '(SADABS; Bruker, 2009)'
_exptl_crystal_colour colourless
_exptl_crystal_density_diffrn 1.405
_exptl_crystal_density_method 'not measured'
_exptl_crystal_description Block
_exptl_crystal_F_000 1392
_exptl_crystal_size_max 0.43
_exptl_crystal_size_mid 0.34
_exptl_crystal_size_min 0.29
_refine_diff_density_max 0.357
_refine_diff_density_min -0.305
_refine_ls_extinction_method none
_refine_ls_goodness_of_fit_ref 1.043
_refine_ls_hydrogen_treatment constr
_refine_ls_matrix_type full
_refine_ls_number_parameters 398
_refine_ls_number_reflns 7548
_refine_ls_number_restraints 0
_refine_ls_restrained_S_all 1.043
_refine_ls_R_factor_all 0.0669
_refine_ls_R_factor_gt 0.0482
_refine_ls_shift/su_max 0.001
_refine_ls_shift/su_mean 0.000
_refine_ls_structure_factor_coef Fsqd
_refine_ls_weighting_details 'calc w=1/[\s^2^(Fo^2^)+(0.0660P)^2^+1.0641P] where P=(Fo^2^+2Fc^2^)/3'
_refine_ls_weighting_scheme calc
_refine_ls_wR_factor_gt 0.1254
_refine_ls_wR_factor_ref 0.1369
_reflns_number_gt 5730
_reflns_number_total 7548
_reflns_threshold_expression >2sigma(I)
_cod_data_source_file rz5102sup1.cif
_cod_data_source_block I
_cod_original_sg_symbol_H-M 'P 21/n'
_cod_database_code 2239047
_cod_database_fobs_code 2239047

loop_
_symmetry_equiv_pos_as_xyz
'x, y, z'
'-x+1/2, y+1/2, -z+1/2'
'-x, -y, -z'
'x-1/2, -y-1/2, z-1/2'

loop_
_atom_site_type_symbol
_atom_site_label
_atom_site_fract_x
_atom_site_fract_y
_atom_site_fract_z
_atom_site_U_iso_or_equiv
_atom_site_adp_type
_atom_site_calc_flag
_atom_site_refinement_flags
_atom_site_occupancy
_atom_site_symmetry_multiplicity
C C1 1.0746(3) 0.91347(6) 0.79881(19) 0.0504(5) Uani d . 1 1
C C2 1.0407(2) 0.87989(6) 0.72723(17) 0.0419(4) Uani d . 1 1
C C3 0.9081(2) 0.85660(6) 0.69368(18) 0.0434(4) Uani d . 1 1
H H3 0.8109 0.8619 0.7216 0.052 Uiso calc R 1 1
C C4 0.9252(2) 0.82564(6) 0.61843(18) 0.0423(4) Uani d . 1 1
C C5 1.0743(3) 0.81730(6) 0.57778(19) 0.0486(5) Uani d . 1 1
H H5 1.0831 0.7959 0.5278 0.058 Uiso calc R 1 1
C C6 1.2054(3) 0.83968(6) 0.60973(19) 0.0495(5) Uani d . 1 1
H H6 1.3029 0.8339 0.5830 0.059 Uiso calc R 1 1
C C7 1.1868(2) 0.87174(6) 0.68471(17) 0.0420(4) Uani d . 1 1
C C8 1.4506(3) 0.90628(9) 0.7010(3) 0.0770(8) Uani d . 1 1
H H8A 1.4792 0.8864 0.6466 0.115 Uiso calc R 1 1
H H8B 1.5234 0.9061 0.7765 0.115 Uiso calc R 1 1
H H8C 1.4556 0.9307 0.6608 0.115 Uiso calc R 1 1
C C9 0.7224(2) 0.81651(6) 0.3369(2) 0.0480(5) Uani d . 1 1
C C10 0.7436(3) 0.78368(7) 0.2700(2) 0.0555(5) Uani d . 1 1
H H10 0.7121 0.7601 0.2983 0.067 Uiso calc R 1 1
C C11 0.8113(3) 0.78596(8) 0.1618(2) 0.0630(6) Uani d . 1 1
H H11 0.8253 0.7637 0.1170 0.076 Uiso calc R 1 1
C C12 0.8592(3) 0.82078(9) 0.1178(2) 0.0647(7) Uani d . 1 1
C C13 0.8353(3) 0.85328(8) 0.1854(3) 0.0699(7) Uani d . 1 1
H H13 0.8658 0.8769 0.1565 0.084 Uiso calc R 1 1
C C14 0.7677(3) 0.85179(7) 0.2943(2) 0.0631(6) Uani d . 1 1
H H14 0.7526 0.8740 0.3386 0.076 Uiso calc R 1 1
C C15 0.9348(4) 0.82282(12) -0.0009(3) 0.0958(11) Uani d . 1 1
H H15A 0.9758 0.8481 -0.0105 0.144 Uiso calc R 1 1
H H15B 0.8564 0.8170 -0.0704 0.144 Uiso calc R 1 1
H H15C 1.0203 0.8046 0.0026 0.144 Uiso calc R 1 1
C C16 -0.0868(3) 0.68888(6) 0.5237(2) 0.0461(5) Uani d . 1 1
C C17 -0.1129(2) 0.65302(6) 0.57713(18) 0.0400(4) Uani d . 1 1
C C18 -0.0879(2) 0.61439(6) 0.54823(17) 0.0409(4) Uani d . 1 1
H H18 -0.0357 0.6077 0.4807 0.049 Uiso calc R 1 1
C C19 -0.1426(2) 0.58688(6) 0.62205(18) 0.0424(4) Uani d . 1 1
C C20 -0.2169(3) 0.59712(7) 0.7270(2) 0.0550(6) Uani d . 1 1
H H20 -0.2535 0.5779 0.7755 0.066 Uiso calc R 1 1
C C21 -0.2365(3) 0.63448(7) 0.7594(2) 0.0558(6) Uani d . 1 1
H H21 -0.2825 0.6409 0.8302 0.067 Uiso calc R 1 1
C C22 -0.1853(2) 0.66258(6) 0.68257(19) 0.0439(4) Uani d . 1 1
C C23 -0.2682(3) 0.72545(7) 0.7723(2) 0.0621(6) Uani d . 1 1
H H23A -0.3477 0.7416 0.7275 0.093 Uiso calc R 1 1
H H23B -0.1879 0.7411 0.8181 0.093 Uiso calc R 1 1
H H23C -0.3170 0.7095 0.8289 0.093 Uiso calc R 1 1
C C24 0.1019(2) 0.52481(6) 0.76926(18) 0.0426(4) Uani d . 1 1
C C25 0.2386(3) 0.52368(7) 0.7115(2) 0.0555(6) Uani d . 1 1
H H25 0.2331 0.5167 0.6282 0.067 Uiso calc R 1 1
C C26 0.3831(3) 0.53297(7) 0.7785(2) 0.0590(6) Uani d . 1 1
H H26 0.4748 0.5321 0.7393 0.071 Uiso calc R 1 1
C C27 0.3950(3) 0.54353(6) 0.9019(2) 0.0512(5) Uani d . 1 1
C C28 0.2566(3) 0.54467(8) 0.9573(2) 0.0630(6) Uani d . 1 1
H H28 0.2620 0.5518 1.0405 0.076 Uiso calc R 1 1
C C29 0.1113(3) 0.53550(7) 0.8926(2) 0.0581(6) Uani d . 1 1
H H29 0.0196 0.5365 0.9318 0.070 Uiso calc R 1 1
C C30 0.5535(3) 0.55361(9) 0.9739(2) 0.0703(7) Uani d . 1 1
H H30A 0.5504 0.5487 1.0607 0.105 Uiso calc R 1 1
H H30B 0.5756 0.5802 0.9622 0.105 Uiso calc R 1 1
H H30C 0.6356 0.5383 0.9447 0.105 Uiso calc R 1 1
N N1 1.2903(2) 0.89975(5) 0.72974(16) 0.0508(4) Uani d . 1 1
N N2 1.2212(2) 0.92559(5) 0.79962(17) 0.0536(5) Uani d . 1 1
N N3 0.7936(2) 0.80055(5) 0.58368(17) 0.0510(4) Uani d . 1 1
H H3N 0.8174 0.7786 0.5734 0.061 Uiso d R 1 1
N N4 -0.1959(2) 0.70164(5) 0.68515(17) 0.0507(4) Uani d . 1 1
N N5 -0.1351(2) 0.71778(5) 0.58704(18) 0.0511(4) Uani d . 1 1
N N6 -0.1321(2) 0.54756(5) 0.58771(16) 0.0481(4) Uani d . 1 1
H H6N -0.1053 0.5437 0.5194 0.048(6) Uiso d R 1 1
O O1 0.5382(2) 0.78159(7) 0.47439(19) 0.0876(7) Uani d . 1 1
O O2 0.5960(2) 0.85057(6) 0.51171(18) 0.0796(6) Uani d . 1 1
O O3 -0.06493(19) 0.48003(4) 0.60889(14) 0.0518(4) Uani d . 1 1
O O4 -0.19633(19) 0.51112(5) 0.77251(15) 0.0572(4) Uani d . 1 1
S S1 0.64646(7) 0.81318(2) 0.47990(6) 0.05832(17) Uani d . 1 1
S S2 -0.08315(6) 0.512747(14) 0.68561(5) 0.04431(14) Uani d . 1 1
Cl Cl1 0.94290(10) 0.93782(2) 0.87784(8) 0.0867(3) Uani d . 1 1
Cl Cl2 -0.00273(9) 0.697034(19) 0.39037(6) 0.06916(19) Uani d . 1 1

loop_
_atom_site_aniso_label
_atom_site_aniso_U_11
_atom_site_aniso_U_22
_atom_site_aniso_U_33
_atom_site_aniso_U_12
_atom_site_aniso_U_13
_atom_site_aniso_U_23
C1 0.0641(14) 0.0440(11) 0.0436(11) 0.0153(10) 0.0092(10) -0.0055(9)
C2 0.0534(11) 0.0389(10) 0.0338(9) 0.0118(9) 0.0069(8) 0.0006(8)
C3 0.0489(11) 0.0449(11) 0.0380(10) 0.0096(9) 0.0113(8) 0.0027(8)
C4 0.0500(11) 0.0416(10) 0.0357(9) 0.0032(9) 0.0071(8) 0.0031(8)
C5 0.0575(12) 0.0465(12) 0.0435(11) 0.0050(10) 0.0131(9) -0.0104(9)
C6 0.0505(11) 0.0533(13) 0.0468(11) 0.0059(10) 0.0145(9) -0.0097(10)
C7 0.0495(11) 0.0432(11) 0.0334(9) 0.0062(9) 0.0050(8) -0.0019(8)
C8 0.0678(16) 0.0822(19) 0.0854(19) -0.0212(14) 0.0272(14) -0.0310(16)
C9 0.0411(10) 0.0535(13) 0.0486(12) -0.0007(9) 0.0028(9) 0.0009(10)
C10 0.0622(13) 0.0516(13) 0.0525(13) -0.0028(11) 0.0058(10) 0.0013(10)
C11 0.0679(15) 0.0713(17) 0.0494(13) 0.0015(13) 0.0058(11) -0.0075(12)
C12 0.0559(13) 0.092(2) 0.0455(12) -0.0060(13) 0.0021(10) 0.0076(13)
C13 0.0734(17) 0.0663(17) 0.0688(16) -0.0111(14) 0.0046(13) 0.0183(14)
C14 0.0682(15) 0.0523(14) 0.0684(16) -0.0010(12) 0.0066(12) -0.0025(12)
C15 0.084(2) 0.152(3) 0.0528(15) -0.015(2) 0.0146(14) 0.0132(19)
C16 0.0468(11) 0.0431(11) 0.0490(11) -0.0042(9) 0.0083(9) 0.0018(9)
C17 0.0390(9) 0.0407(10) 0.0398(10) -0.0011(8) 0.0036(8) 0.0007(8)
C18 0.0430(10) 0.0432(11) 0.0369(9) 0.0013(8) 0.0071(8) -0.0018(8)
C19 0.0483(11) 0.0366(10) 0.0425(10) 0.0043(8) 0.0060(8) 0.0009(8)
C20 0.0732(15) 0.0443(12) 0.0520(12) 0.0069(11) 0.0256(11) 0.0078(10)
C21 0.0726(15) 0.0502(13) 0.0488(12) 0.0104(11) 0.0241(11) 0.0028(10)
C22 0.0454(10) 0.0399(11) 0.0462(11) 0.0052(8) 0.0051(8) -0.0023(8)
C23 0.0732(16) 0.0530(14) 0.0616(14) 0.0132(12) 0.0150(12) -0.0079(11)
C24 0.0545(11) 0.0334(10) 0.0416(10) 0.0005(9) 0.0123(9) 0.0024(8)
C25 0.0614(13) 0.0672(15) 0.0401(11) -0.0117(11) 0.0156(10) -0.0138(10)
C26 0.0577(13) 0.0688(16) 0.0536(13) -0.0105(12) 0.0191(10) -0.0163(11)
C27 0.0633(13) 0.0449(12) 0.0459(11) -0.0046(10) 0.0091(10) -0.0046(9)
C28 0.0758(16) 0.0758(17) 0.0386(11) 0.0001(13) 0.0127(11) -0.0094(11)
C29 0.0641(14) 0.0699(16) 0.0439(12) 0.0031(12) 0.0214(11) -0.0026(11)
C30 0.0760(17) 0.0789(18) 0.0556(14) -0.0116(14) 0.0068(12) -0.0109(13)
N1 0.0536(10) 0.0516(11) 0.0473(10) 0.0013(8) 0.0073(8) -0.0106(8)
N2 0.0667(12) 0.0454(10) 0.0483(10) 0.0062(9) 0.0057(9) -0.0097(8)
N3 0.0577(11) 0.0457(10) 0.0506(10) -0.0035(8) 0.0112(8) -0.0002(8)
N4 0.0585(11) 0.0412(10) 0.0533(10) 0.0038(8) 0.0107(8) -0.0025(8)
N5 0.0547(10) 0.0414(10) 0.0574(11) -0.0030(8) 0.0083(8) -0.0002(8)
N6 0.0656(11) 0.0393(9) 0.0410(9) 0.0040(8) 0.0126(8) 0.0009(7)
O1 0.0602(11) 0.1231(18) 0.0819(13) -0.0364(11) 0.0190(9) -0.0040(12)
O2 0.0652(11) 0.0982(15) 0.0771(12) 0.0316(10) 0.0148(9) -0.0131(11)
O3 0.0635(9) 0.0352(7) 0.0582(9) -0.0032(7) 0.0131(7) -0.0004(6)
O4 0.0609(9) 0.0524(9) 0.0629(10) -0.0027(7) 0.0257(8) 0.0083(7)
S1 0.0431(3) 0.0763(4) 0.0573(3) -0.0024(3) 0.0130(2) -0.0057(3)
S2 0.0526(3) 0.0346(3) 0.0478(3) -0.0019(2) 0.0143(2) 0.0037(2)
Cl1 0.0885(5) 0.0726(5) 0.1041(6) 0.0191(4) 0.0319(4) -0.0360(4)
Cl2 0.0874(5) 0.0592(4) 0.0663(4) -0.0082(3) 0.0308(3) 0.0107(3)

loop_
_atom_type_symbol
_atom_type_description
_atom_type_scat_dispersion_real
_atom_type_scat_dispersion_imag
_atom_type_scat_source
C C 0.0033 0.0016 'International Tables Vol C Tables 4.2.6.8 and 6.1.1.4'
H H 0.0000 0.0000 'International Tables Vol C Tables 4.2.6.8 and 6.1.1.4'
N N 0.0061 0.0033 'International Tables Vol C Tables 4.2.6.8 and 6.1.1.4'
O O 0.0106 0.0060 'International Tables Vol C Tables 4.2.6.8 and 6.1.1.4'
S S 0.1246 0.1234 'International Tables Vol C Tables 4.2.6.8 and 6.1.1.4'
Cl Cl 0.1484 0.1585 'International Tables Vol C Tables 4.2.6.8 and 6.1.1.4'

loop_
_geom_angle_atom_site_label_1
_geom_angle_atom_site_label_2
_geom_angle_atom_site_label_3
_geom_angle
N2 C1 C2 113.42(18)
N2 C1 Cl1 120.72(17)
C2 C1 Cl1 125.85(18)
C3 C2 C7 120.60(18)
C3 C2 C1 136.53(19)
C7 C2 C1 102.86(19)
C4 C3 C2 118.20(18)
C4 C3 H3 120.9
C2 C3 H3 120.9
C3 C4 C5 120.68(19)
C3 C4 N3 120.20(18)
C5 C4 N3 119.08(18)
C6 C5 C4 122.01(19)
C6 C5 H5 119.0
C4 C5 H5 119.0
C5 C6 C7 117.16(19)
C5 C6 H6 121.4
C7 C6 H6 121.4
N1 C7 C2 106.86(17)
N1 C7 C6 131.81(19)
C2 C7 C6 121.33(19)
N1 C8 H8A 109.5
N1 C8 H8B 109.5
H8A C8 H8B 109.5
N1 C8 H8C 109.5
H8A C8 H8C 109.5
H8B C8 H8C 109.5
C10 C9 C14 120.3(2)
C10 C9 S1 119.66(18)
C14 C9 S1 120.01(19)
C11 C10 C9 119.8(2)
C11 C10 H10 120.1
C9 C10 H10 120.1
C10 C11 C12 121.1(2)
C10 C11 H11 119.4
C12 C11 H11 119.4
C13 C12 C11 118.2(2)
C13 C12 C15 121.3(3)
C11 C12 C15 120.5(3)
C14 C13 C12 121.9(3)
C14 C13 H13 119.0
C12 C13 H13 119.0
C13 C14 C9 118.8(2)
C13 C14 H14 120.6
C9 C14 H14 120.6
C12 C15 H15A 109.5
C12 C15 H15B 109.5
H15A C15 H15B 109.5
C12 C15 H15C 109.5
H15A C15 H15C 109.5
H15B C15 H15C 109.5
N5 C16 C17 113.14(19)
N5 C16 Cl2 120.16(16)
C17 C16 Cl2 126.69(16)
C22 C17 C18 120.18(18)
C22 C17 C16 103.29(18)
C18 C17 C16 136.51(19)
C19 C18 C17 118.18(18)
C19 C18 H18 120.9
C17 C18 H18 120.9
C18 C19 C20 120.70(19)
C18 C19 N6 119.09(18)
C20 C19 N6 120.11(18)
C21 C20 C19 121.9(2)
C21 C20 H20 119.0
C19 C20 H20 119.0
C20 C21 C22 117.6(2)
C20 C21 H21 121.2
C22 C21 H21 121.2
N4 C22 C21 131.7(2)
N4 C22 C17 106.89(18)
C21 C22 C17 121.34(19)
N4 C23 H23A 109.5
N4 C23 H23B 109.5
H23A C23 H23B 109.5
N4 C23 H23C 109.5
H23A C23 H23C 109.5
H23B C23 H23C 109.5
C29 C24 C25 119.7(2)
C29 C24 S2 120.19(17)
C25 C24 S2 120.06(16)
C26 C25 C24 119.5(2)
C26 C25 H25 120.3
C24 C25 H25 120.3
C27 C26 C25 121.6(2)
C27 C26 H26 119.2
C25 C26 H26 119.2
C26 C27 C28 117.8(2)
C26 C27 C30 121.1(2)
C28 C27 C30 121.1(2)
C29 C28 C27 121.6(2)
C29 C28 H28 119.2
C27 C28 H28 119.2
C28 C29 C24 119.7(2)
C28 C29 H29 120.1
C24 C29 H29 120.1
C27 C30 H30A 109.5
C27 C30 H30B 109.5
H30A C30 H30B 109.5
C27 C30 H30C 109.5
H30A C30 H30C 109.5
H30B C30 H30C 109.5
N2 N1 C7 112.03(17)
N2 N1 C8 119.78(19)
C7 N1 C8 127.85(19)
C1 N2 N1 104.81(17)
C4 N3 S1 121.17(15)
C4 N3 H3N 114.9
S1 N3 H3N 110.2
N5 N4 C22 111.42(17)
N5 N4 C23 120.21(18)
C22 N4 C23 128.28(19)
C16 N5 N4 105.25(17)
C19 N6 S2 124.46(14)
C19 N6 H6N 115.4
S2 N6 H6N 113.2
O2 S1 O1 120.36(13)
O2 S1 N3 107.83(11)
O1 S1 N3 104.45(12)
O2 S1 C9 107.82(12)
O1 S1 C9 108.55(11)
N3 S1 C9 107.12(10)
O4 S2 O3 118.79(10)
O4 S2 N6 108.81(10)
O3 S2 N6 104.71(9)
O4 S2 C24 107.30(10)
O3 S2 C24 109.65(10)
N6 S2 C24 107.03(10)

loop_
_geom_bond_atom_site_label_1
_geom_bond_atom_site_label_2
_geom_bond_distance
C1 N2 1.309(3)
C1 C2 1.415(3)
C1 Cl1 1.713(2)
C2 C3 1.396(3)
C2 C7 1.401(3)
C3 C4 1.373(3)
C3 H3 0.9300
C4 C5 1.418(3)
C4 N3 1.429(3)
C5 C6 1.365(3)
C5 H5 0.9300
C6 C7 1.404(3)
C6 H6 0.9300
C7 N1 1.361(3)
C8 N1 1.447(3)
C8 H8A 0.9600
C8 H8B 0.9600
C8 H8C 0.9600
C9 C10 1.380(3)
C9 C14 1.386(3)
C9 S1 1.754(2)
C10 C11 1.370(3)
C10 H10 0.9300
C11 C12 1.385(4)
C11 H11 0.9300
C12 C13 1.379(4)
C12 C15 1.509(4)
C13 C14 1.376(4)
C13 H13 0.9300
C14 H14 0.9300
C15 H15A 0.9600
C15 H15B 0.9600
C15 H15C 0.9600
C16 N5 1.314(3)
C16 C17 1.409(3)
C16 Cl2 1.712(2)
C17 C22 1.403(3)
C17 C18 1.407(3)
C18 C19 1.367(3)
C18 H18 0.9300
C19 C20 1.413(3)
C19 N6 1.428(3)
C20 C21 1.366(3)
C20 H20 0.9300
C21 C22 1.390(3)
C21 H21 0.9300
C22 N4 1.367(3)
C23 N4 1.450(3)
C23 H23A 0.9600
C23 H23B 0.9600
C23 H23C 0.9600
C24 C29 1.380(3)
C24 C25 1.383(3)
C24 S2 1.758(2)
C25 C26 1.379(3)
C25 H25 0.9300
C26 C27 1.379(3)
C26 H26 0.9300
C27 C28 1.382(3)
C27 C30 1.505(3)
C28 C29 1.374(4)
C28 H28 0.9300
C29 H29 0.9300
C30 H30A 0.9600
C30 H30B 0.9600
C30 H30C 0.9600
N1 N2 1.356(2)
N3 S1 1.630(2)
N3 H3N 0.8039
N4 N5 1.360(3)
N6 S2 1.6321(17)
N6 H6N 0.8114
O1 S1 1.430(2)
O2 S1 1.429(2)
O3 S2 1.4325(15)
O4 S2 1.4256(15)

loop_
_geom_hbond_atom_site_label_D
_geom_hbond_atom_site_label_H
_geom_hbond_atom_site_label_A
_geom_hbond_site_symmetry_A
_geom_hbond_distance_DH
_geom_hbond_distance_HA
_geom_hbond_distance_DA
_geom_hbond_angle_DHA
N3 H3N N5 1_655 0.80 2.16 2.952(3) 167.0
N6 H6N O3 3_566 0.81 2.28 3.022(2) 152.3
